data_7130257
loop_
_publ_author_name
'Breton, Logan S.'
'Morrison, Gregory'
'Lacroix, Matthew'
'Halasyamani, P. Shiv'
'Zur Loye, Hans-Conrad'

_publ_section_title
;
 Lanthanide Thioborates, an Emerging Class of Nonlinear Optical Materials,
 Efficiently Synthesized Using the Boron-Chalcogen Mixture Method
;
_journal_name_full 'Chemical Communications'
_journal_paper_doi 10.1039/D2CC01260J
_journal_year 2022
_chemical_formula_moiety 'B Pr S3'
_chemical_formula_sum 'B Pr S3'
_chemical_formula_weight 247.90
_chemical_name_systematic 'Praseodymium Orthothioborate'
_space_group_crystal_system orthorhombic
_space_group_IT_number 33
_space_group_name_Hall 'P 2c -2n'
_space_group_name_H-M_alt 'P n a 21'
_atom_sites_solution_primary direct
_audit_creation_date 2022-02-25
_audit_creation_method
;
Olex2 1.3
(compiled 2020.11.12 svn.r5f609507 for OlexSys, GUI svn.r6408)
;
_audit_update_record
;
2022-02-25 deposited with the CCDC.	2022-06-20 downloaded from the CCDC.
;
_cell_angle_alpha 90
_cell_angle_beta 90
_cell_angle_gamma 90
_cell_formula_units_Z 4
_cell_length_a 7.5432(2)
_cell_length_b 6.00720(10)
_cell_length_c 8.8897(2)
_cell_measurement_reflns_used 9868
_cell_measurement_temperature 299.54
_cell_measurement_theta_max 36.29
_cell_measurement_theta_min 3.39
_cell_volume 402.824(16)
_computing_cell_refinement 'SAINT V8.40B (?, 2016)'
_computing_data_reduction 'SAINT V8.40B (?, 2016)'
_computing_molecular_graphics 'Olex2 1.3 (Dolomanov et al., 2009)'
_computing_publication_material 'Olex2 1.3 (Dolomanov et al., 2009)'
_computing_structure_refinement 'SHELXL 2018/3 (Sheldrick, 2015)'
_computing_structure_solution 'SHELXS  (Sheldrick, 2008)'
_diffrn_ambient_temperature 299.54
_diffrn_measured_fraction_theta_full 0.995
_diffrn_measured_fraction_theta_max 0.998
_diffrn_measurement_device_type 'Bruker APEX-II CCD'
_diffrn_measurement_method '\f and \w scans'
_diffrn_radiation_type MoK\a
_diffrn_radiation_wavelength 0.71073
_diffrn_reflns_av_R_equivalents 0.0409
_diffrn_reflns_av_unetI/netI 0.0131
_diffrn_reflns_Laue_measured_fraction_full 0.995
_diffrn_reflns_Laue_measured_fraction_max 0.998
_diffrn_reflns_limit_h_max 12
_diffrn_reflns_limit_h_min -12
_diffrn_reflns_limit_k_max 10
_diffrn_reflns_limit_k_min -10
_diffrn_reflns_limit_l_max 14
_diffrn_reflns_limit_l_min -14
_diffrn_reflns_number 43294
_diffrn_reflns_point_group_measured_fraction_full 0.992
_diffrn_reflns_point_group_measured_fraction_max 0.997
_diffrn_reflns_theta_full 25.242
_diffrn_reflns_theta_max 36.292
_diffrn_reflns_theta_min 4.094
_diffrn_source_current 1.4
_diffrn_source_power 0.07
_diffrn_source_voltage 50.0
_diffrn_standards_number 0
_exptl_absorpt_coefficient_mu 13.408
_exptl_absorpt_correction_T_max 0.2740
_exptl_absorpt_correction_T_min 0.1532
_exptl_absorpt_correction_type multi-scan
_exptl_absorpt_process_details
;
SADABS-2016/2 (Bruker,2016) was used for absorption correction.
wR2(int) was 0.1217 before and 0.0565 after correction.
The Ratio of minimum to maximum transmission is 0.5591.
The \l/2 correction factor is Not present.
;
_exptl_crystal_colour green
_exptl_crystal_colour_primary green
_exptl_crystal_density_diffrn 4.088
_exptl_crystal_description shard
_exptl_crystal_F_000 448
_exptl_crystal_size_max 0.06
_exptl_crystal_size_mid 0.03
_exptl_crystal_size_min 0.02
_refine_diff_density_max 0.398
_refine_diff_density_min -0.848
_refine_diff_density_rms 0.132
_refine_ls_abs_structure_details
;
 Refined as an inversion twin.
;
_refine_ls_abs_structure_Flack 0.277(10)
_refine_ls_extinction_coef 0.0265(6)
_refine_ls_extinction_expression Fc^*^=kFc[1+0.001xFc^2^\l^3^/sin(2\q)]^-1/4^
_refine_ls_extinction_method 'SHELXL-2018/3 (Sheldrick 2018)'
_refine_ls_goodness_of_fit_ref 1.165
_refine_ls_hydrogen_treatment undef
_refine_ls_matrix_type full
_refine_ls_number_parameters 48
_refine_ls_number_reflns 1935
_refine_ls_number_restraints 1
_refine_ls_restrained_S_all 1.165
_refine_ls_R_factor_all 0.0094
_refine_ls_R_factor_gt 0.0094
_refine_ls_shift/su_max 0.001
_refine_ls_shift/su_mean 0.000
_refine_ls_structure_factor_coef Fsqd
_refine_ls_weighting_details 'w=1/[\s^2^(Fo^2^)+(0.0070P)^2^+0.0922P] where P=(Fo^2^+2Fc^2^)/3'
_refine_ls_weighting_scheme calc
_refine_ls_wR_factor_gt 0.0204
_refine_ls_wR_factor_ref 0.0204
_reflns_Friedel_coverage 0.903
_reflns_Friedel_fraction_full 0.988
_reflns_Friedel_fraction_max 0.996
_reflns_number_gt 1929
_reflns_number_total 1935
_reflns_threshold_expression 'I > 2\s(I)'
_cod_data_source_file d2cc01260j2.cif
_cod_data_source_block lb2059a_pt2_os
_cod_original_cell_volume 402.823(16)
_cod_database_code 7130257
_shelx_shelxl_version_number 2018/3
_shelx_space_group_comment
;
The symmetry employed for this shelxl refinement is uniquely defined
by the following loop, which should always be used as a source of
symmetry information in preference to the above space-group names.
They are only intended as comments.
;
_shelx_estimated_absorpt_t_max 0.775
_shelx_estimated_absorpt_t_min 0.500
_olex2_refinement_description
;
1. Twinned data refinement
 Scales: 0.723(10)
 0.277(10)
;
_olex2_submission_special_instructions 'No special instructions were received'

loop_
_space_group_symop_operation_xyz
'x, y, z'
'-x, -y, z+1/2'
'-x+1/2, y+1/2, z+1/2'
'x+1/2, -y+1/2, z'

loop_
_atom_site_label
_atom_site_type_symbol
_atom_site_fract_x
_atom_site_fract_y
_atom_site_fract_z
_atom_site_U_iso_or_equiv
_atom_site_adp_type
_atom_site_occupancy
_atom_site_site_symmetry_order
_atom_site_calc_flag
_atom_site_refinement_flags_posn
_atom_site_refinement_flags_adp
_atom_site_refinement_flags_occupancy
_atom_site_disorder_assembly
_atom_site_disorder_group
Pr1 Pr -0.11449(2) -0.06974(2) -0.06094(4) 0.01069(3) Uani 1 1 d . . . . .
S3 S -0.49978(6) 0.09816(7) -0.05002(7) 0.01382(8) Uani 1 1 d . . . . .
S1 S 0.20415(7) -0.13691(8) 0.14226(5) 0.01219(9) Uani 1 1 d . . . . .
S2 S 0.17436(7) -0.16367(8) -0.26733(5) 0.01076(8) Uani 1 1 d . . . . .
B1 B 0.1453(3) -0.4042(3) -0.3898(3) 0.0115(3) Uani 1 1 d . . . . .

loop_
_atom_site_aniso_label
_atom_site_aniso_U_11
_atom_site_aniso_U_22
_atom_site_aniso_U_33
_atom_site_aniso_U_23
_atom_site_aniso_U_13
_atom_site_aniso_U_12
Pr1 0.01104(4) 0.01201(4) 0.00902(4) -0.00048(4) 0.00029(5) -0.00138(2)
S3 0.01311(15) 0.01659(16) 0.0118(2) -0.00141(19) 0.0016(2) 0.00276(12)
S1 0.01473(19) 0.00991(18) 0.0119(2) -0.00123(16) 0.00113(17) -0.00073(14)
S2 0.01328(18) 0.00940(16) 0.00959(18) -0.00031(15) 0.00011(15) 0.00060(14)
B1 0.0124(7) 0.0110(7) 0.0111(8) -0.0007(6) -0.0002(6) -0.0006(6)

loop_
_atom_type_symbol
_atom_type_description
_atom_type_scat_dispersion_real
_atom_type_scat_dispersion_imag
_atom_type_scat_source
B B 0.0013 0.0007 'International Tables Vol C Tables 4.2.6.8 and 6.1.1.4'
Pr Pr -0.2180 2.8214 'International Tables Vol C Tables 4.2.6.8 and 6.1.1.4'
S S 0.1246 0.1234 'International Tables Vol C Tables 4.2.6.8 and 6.1.1.4'

loop_
_geom_angle_atom_site_label_1
_geom_angle_atom_site_label_2
_geom_angle_atom_site_label_3
_geom_angle
_geom_angle_site_symmetry_1
_geom_angle_site_symmetry_3
_geom_angle_publ_flag
S3 Pr1 S3 124.286(12) . 4_545 ?
S3 Pr1 S3 147.575(16) 4 4_545 ?
S3 Pr1 S3 87.790(7) 4 . ?
S3 Pr1 S1 82.894(14) 4 . ?
S3 Pr1 S1 72.449(15) 4 2_554 ?
S3 Pr1 S2 64.423(16) 4 2 ?
S1 Pr1 S3 134.857(19) 4_445 4 ?
S1 Pr1 S3 119.034(17) 2_554 4_545 ?
S1 Pr1 S3 74.414(15) 4_445 . ?
S1 Pr1 S3 71.249(16) 2_554 . ?
S1 Pr1 S3 60.967(13) 4_445 4_545 ?
S1 Pr1 S3 69.260(14) . 4_545 ?
S1 Pr1 S3 140.620(18) . . ?
S1 Pr1 S1 134.555(10) 4_445 2_554 ?
S1 Pr1 S1 139.380(11) 2_554 . ?
S1 Pr1 S1 85.483(16) 4_445 . ?
S1 Pr1 S2 78.350(12) 4_445 4_445 ?
S1 Pr1 S2 122.654(12) 2_554 2 ?
S1 Pr1 S2 70.572(17) 4_445 2 ?
S1 Pr1 S2 129.488(14) 4_445 . ?
S2 Pr1 S3 68.531(14) . 4_545 ?
S2 Pr1 S3 89.276(15) . 4 ?
S2 Pr1 S3 134.952(17) 4_445 4 ?
S2 Pr1 S3 68.392(14) 4_445 4_545 ?
S2 Pr1 S3 117.717(16) 2 4_545 ?
S2 Pr1 S3 71.151(15) 2 . ?
S2 Pr1 S3 142.384(19) . . ?
S2 Pr1 S3 71.543(15) 4_445 . ?
S2 Pr1 S1 63.178(16) 4_445 2_554 ?
S2 Pr1 S1 75.870(12) . . ?
S2 Pr1 S1 70.310(15) 2 . ?
S2 Pr1 S1 137.383(15) 4_445 . ?
S2 Pr1 S1 72.132(16) . 2_554 ?
S2 Pr1 S2 84.569(15) . 4_445 ?
S2 Pr1 S2 136.393(8) 4_445 2 ?
S2 Pr1 S2 138.959(9) . 2 ?
Pr1 S3 Pr1 86.058(10) . 4_445 ?
Pr1 S3 Pr1 147.576(16) 4_455 4_445 ?
Pr1 S3 Pr1 126.008(15) 4_455 . ?
B1 S3 Pr1 81.69(7) 3_455 4_455 ?
B1 S3 Pr1 81.67(7) 3_455 4_445 ?
B1 S3 Pr1 126.78(8) 3_455 . ?
Pr1 S1 Pr1 94.850(18) 4_545 . ?
Pr1 S1 Pr1 106.897(16) 2 . ?
Pr1 S1 Pr1 156.49(2) 4_545 2 ?
B1 S1 Pr1 87.74(7) 3 2 ?
B1 S1 Pr1 107.36(7) 3 . ?
B1 S1 Pr1 94.33(7) 3 4_545 ?
Pr1 S2 Pr1 96.849(19) . 4_545 ?
Pr1 S2 Pr1 152.75(2) 4_545 2_554 ?
Pr1 S2 Pr1 110.260(16) . 2_554 ?
B1 S2 Pr1 80.37(7) . 2_554 ?
B1 S2 Pr1 116.19(7) . . ?
B1 S2 Pr1 90.34(7) . 4_545 ?
S3 B1 S1 120.67(12) 3_444 3_544 ?
S3 B1 S2 122.69(12) 3_444 . ?
S2 B1 S1 116.09(12) . 3_544 ?

loop_
_geom_bond_atom_site_label_1
_geom_bond_atom_site_label_2
_geom_bond_distance
_geom_bond_site_symmetry_2
_geom_bond_publ_flag
Pr1 S3 2.9636(4) 4 ?
Pr1 S3 3.2916(4) 4_545 ?
Pr1 S3 3.0779(4) . ?
Pr1 S1 2.8705(6) 4_445 ?
Pr1 S1 2.9933(6) 2_554 ?
Pr1 S1 3.0337(6) . ?
Pr1 S2 2.9100(6) 4_445 ?
Pr1 S2 2.9038(6) . ?
Pr1 S2 2.9970(6) 2 ?
S3 B1 1.798(2) 3_455 ?
S1 B1 1.823(2) 3 ?
S2 B1 1.823(2) . ?

loop_
_geom_torsion_atom_site_label_1
_geom_torsion_atom_site_label_2
_geom_torsion_atom_site_label_3
_geom_torsion_atom_site_label_4
_geom_torsion
_geom_torsion_site_symmetry_1
_geom_torsion_site_symmetry_2
_geom_torsion_site_symmetry_3
_geom_torsion_site_symmetry_4
_geom_torsion_publ_flag
Pr1 S2 B1 S3 74.84(15) . . . 3_444 ?
Pr1 S2 B1 S3 172.64(13) 4_545 . . 3_444 ?
Pr1 S2 B1 S3 -33.10(12) 2_554 . . 3_444 ?
Pr1 S2 B1 S1 -113.66(11) . . . 3_544 ?
Pr1 S2 B1 S1 138.40(12) 2_554 . . 3_544 ?
Pr1 S2 B1 S1 -15.86(12) 4_545 . . 3_544 ?

loop_
_twin_individual_id
_twin_individual_mass_fraction_refined
1 0.723(10)
2 0.277(10)
